data_4510093
loop_
_publ_author_name
'Braga, Dario'
'Chelazzi, Laura'
'Grepioni, Fabrizia'
'Nanna, Saverio'
'Rubini, Katia'
'Curzi, Marco'
'Giaffreda, Stefano'
'Saxell, Heidi E.'
'Bratz, Matthias'
'Chiodo, Tiziana'

_publ_section_title
;
 Imazamox: A Quest for Polymorphic Modifications of a Chiral and Racemic
 Herbicide
;
_journal_issue 3
_journal_name_full 'Crystal Growth &amp; Design'
_journal_page_first 1430
_journal_paper_doi 10.1021/cg4019025
_journal_volume 14
_journal_year 2014
_chemical_absolute_configuration rm
_chemical_formula_sum 'C15 H19 N3 O4'
_chemical_formula_weight 305.33
_chemical_name_common IMAZAMOX
_chemical_name_systematic
;
 ?
;
_space_group_IT_number 19
_symmetry_cell_setting orthorhombic
_symmetry_space_group_name_Hall 'P 2ac 2ab'
_symmetry_space_group_name_H-M 'P 21 21 21'
_atom_sites_solution_hydrogens geom
_atom_sites_solution_primary direct
_atom_sites_solution_secondary difmap
_audit_creation_method SHELXL-97
_cell_angle_alpha 90.00
_cell_angle_beta 90.00
_cell_angle_gamma 90.00
_cell_formula_units_Z 4
_cell_length_a 6.1344(4)
_cell_length_b 12.3989(4)
_cell_length_c 19.8456(7)
_cell_measurement_temperature 293(2)
_cell_volume 1509.45(12)
_computing_structure_refinement 'SHELXL-97 (Sheldrick, 2008)'
_diffrn_ambient_temperature 293(2)
_diffrn_measured_fraction_theta_full 0.980
_diffrn_measured_fraction_theta_max 0.908
_diffrn_radiation_monochromator graphite
_diffrn_radiation_source 'fine-focus sealed tube'
_diffrn_radiation_type MoK\a
_diffrn_radiation_wavelength 0.71073
_diffrn_reflns_av_R_equivalents 0.0298
_diffrn_reflns_av_sigmaI/netI 0.0377
_diffrn_reflns_limit_h_max 4
_diffrn_reflns_limit_h_min -7
_diffrn_reflns_limit_k_max 15
_diffrn_reflns_limit_k_min -14
_diffrn_reflns_limit_l_max 24
_diffrn_reflns_limit_l_min -23
_diffrn_reflns_number 9240
_diffrn_reflns_theta_full 25.00
_diffrn_reflns_theta_max 26.61
_diffrn_reflns_theta_min 2.63
_exptl_absorpt_coefficient_mu 0.099
_exptl_absorpt_correction_T_max 1.00000
_exptl_absorpt_correction_T_min 0.98216
_exptl_absorpt_correction_type multi-scan
_exptl_absorpt_process_details
;
CrysAlisPro, Oxford Diffraction Ltd.,
Version 1.171.34.44 (release 25-10-2010 CrysAlis171 .NET)
(compiled Oct 25 2010,18:11:34)
Empirical absorption correction using spherical harmonics,
 implemented in SCALE3 ABSPACK scaling algorithm.
;
_exptl_crystal_density_diffrn 1.344
_exptl_crystal_density_method 'not measured'
_exptl_crystal_F_000 648
_exptl_crystal_size_max 0.3
_exptl_crystal_size_mid 0.2
_exptl_crystal_size_min 0.1
_refine_diff_density_max 0.233
_refine_diff_density_min -0.249
_refine_diff_density_rms 0.034
_refine_ls_abs_structure_details 'Flack H D (1983), Acta Cryst. A39, 876-881'
_refine_ls_abs_structure_Flack 0.5(15)
_refine_ls_extinction_coef 0.012(2)
_refine_ls_extinction_expression Fc^*^=kFc[1+0.001xFc^2^\l^3^/sin(2\q)]^-1/4^
_refine_ls_extinction_method SHELXL
_refine_ls_goodness_of_fit_ref 0.949
_refine_ls_hydrogen_treatment mixed
_refine_ls_matrix_type full
_refine_ls_number_parameters 190
_refine_ls_number_reflns 2710
_refine_ls_number_restraints 0
_refine_ls_restrained_S_all 0.949
_refine_ls_R_factor_all 0.0551
_refine_ls_R_factor_gt 0.0428
_refine_ls_shift/su_max 0.000
_refine_ls_shift/su_mean 0.000
_refine_ls_structure_factor_coef Fsqd
_refine_ls_weighting_details 'calc w=1/[\s^2^(Fo^2^)+(0.0634P)^2^+0.2021P] where P=(Fo^2^+2Fc^2^)/3'
_refine_ls_weighting_scheme calc
_refine_ls_wR_factor_gt 0.0990
_refine_ls_wR_factor_ref 0.1073
_reflns_number_gt 2286
_reflns_number_total 2710
_reflns_threshold_expression >2\s(I)
_cod_data_source_file cg4019025_si_003.cif
_cod_data_source_block b05r_licl_h2o_2
_cod_original_sg_symbol_H-M P212121
_cod_database_code 4510093

loop_
_symmetry_equiv_pos_as_xyz
'x, y, z'
'-x+1/2, -y, z+1/2'
'-x, y+1/2, -z+1/2'
'x+1/2, -y+1/2, -z'

loop_
_atom_site_label
_atom_site_type_symbol
_atom_site_fract_x
_atom_site_fract_y
_atom_site_fract_z
_atom_site_U_iso_or_equiv
_atom_site_adp_type
_atom_site_occupancy
_atom_site_symmetry_multiplicity
_atom_site_calc_flag
_atom_site_refinement_flags
C9 C 1.0396(4) 1.36709(18) 0.90990(12) 0.0432(6) Uiso 1 1 d .
H9 H 0.8804 1.3622 0.9125 0.052 Uiso 1 1 calc R
C11 C 1.1275(5) 1.3469(2) 0.98063(13) 0.0555(7) Uiso 1 1 d .
H11A H 1.0927 1.2747 0.9942 0.083 Uiso 1 1 calc R
H11B H 1.0623 1.3972 1.0115 0.083 Uiso 1 1 calc R
H11C H 1.2828 1.3563 0.9807 0.083 Uiso 1 1 calc R
O3 O 0.4362(3) 0.67943(12) 0.81712(8) 0.0447(5) Uani 1 1 d .
N1 N 0.6282(4) 1.01700(14) 0.81838(9) 0.0376(5) Uani 1 1 d .
O1 O 1.0865(3) 0.86078(14) 0.98591(9) 0.0576(6) Uani 1 1 d .
N2 N 0.8634(3) 1.19177(14) 0.79228(9) 0.0367(5) Uani 1 1 d .
H2 H 0.7708 1.1744 0.7616 0.044 Uiso 1 1 calc R
N3 N 1.0586(3) 1.17292(14) 0.88603(9) 0.0357(5) Uani 1 1 d .
O2 O 1.1597(3) 1.03045(13) 0.97024(9) 0.0571(6) Uani 1 1 d .
H2A H 1.1113 1.0815 0.9486 0.086 Uiso 1 1 calc R
C8 C 1.1162(4) 1.28018(17) 0.85919(11) 0.0351(5) Uani 1 1 d .
C6 C 0.9167(4) 1.13020(17) 0.84730(10) 0.0306(5) Uani 1 1 d .
O4 O 0.9767(3) 1.35659(14) 0.75218(9) 0.0586(6) Uani 1 1 d .
C3 C 0.7164(4) 0.85875(17) 0.91173(11) 0.0368(6) Uani 1 1 d .
H3 H 0.7451 0.8051 0.9433 0.044 Uiso 1 1 calc R
C2 C 0.5372(4) 0.84822(16) 0.87022(11) 0.0359(6) Uani 1 1 d .
C4 C 0.8562(4) 0.94750(16) 0.90785(10) 0.0322(5) Uani 1 1 d .
C1 C 0.5019(4) 0.93068(17) 0.82451(11) 0.0392(6) Uani 1 1 d .
H1 H 0.3815 0.9252 0.7962 0.047 Uiso 1 1 calc R
C5 C 0.8015(4) 1.02625(16) 0.85929(10) 0.0300(5) Uani 1 1 d .
C14 C 0.3884(5) 0.75160(17) 0.87113(11) 0.0415(6) Uani 1 1 d .
H14A H 0.4046 0.7140 0.9137 0.050 Uiso 1 1 calc R
H14B H 0.2383 0.7755 0.8675 0.050 Uiso 1 1 calc R
C13 C 1.0462(4) 0.94469(19) 0.95720(11) 0.0376(6) Uani 1 1 d .
C15 C 0.6341(5) 0.6215(2) 0.82678(15) 0.0565(8) Uani 1 1 d .
H15A H 0.6595 0.5754 0.7887 0.085 Uiso 1 1 calc R
H15B H 0.6234 0.5785 0.8669 0.085 Uiso 1 1 calc R
H15C H 0.7528 0.6714 0.8312 0.085 Uiso 1 1 calc R
C7 C 0.9820(4) 1.28564(18) 0.79418(12) 0.0394(6) Uani 1 1 d .
C12 C 1.3599(5) 1.2858(2) 0.84310(14) 0.0509(7) Uani 1 1 d .
H12A H 1.4420 1.2820 0.8842 0.076 Uiso 1 1 calc R
H12B H 1.3914 1.3524 0.8205 0.076 Uiso 1 1 calc R
H12C H 1.3990 1.2264 0.8145 0.076 Uiso 1 1 calc R
C10 C 1.0947(6) 1.48158(19) 0.88848(18) 0.0688(9) Uani 1 1 d .
H10A H 1.0403 1.4942 0.8438 0.103 Uiso 1 1 calc R
H10B H 1.2500 1.4911 0.8889 0.103 Uiso 1 1 calc R
H10C H 1.0287 1.5317 0.9192 0.103 Uiso 1 1 calc R

loop_
_atom_site_aniso_label
_atom_site_aniso_U_11
_atom_site_aniso_U_22
_atom_site_aniso_U_33
_atom_site_aniso_U_23
_atom_site_aniso_U_13
_atom_site_aniso_U_12
O3 0.0540(12) 0.0375(8) 0.0427(9) -0.0063(8) -0.0115(9) -0.0009(8)
N1 0.0443(14) 0.0308(9) 0.0378(10) 0.0022(8) -0.0097(10) -0.0023(9)
O1 0.0660(14) 0.0489(10) 0.0580(11) 0.0206(9) -0.0158(10) -0.0015(10)
N2 0.0347(12) 0.0414(10) 0.0341(10) 0.0073(8) -0.0069(9) -0.0059(9)
N3 0.0389(12) 0.0313(9) 0.0370(10) 0.0027(8) -0.0052(9) -0.0033(9)
O2 0.0637(15) 0.0470(10) 0.0608(11) 0.0159(9) -0.0310(10) -0.0117(10)
C8 0.0308(14) 0.0365(11) 0.0380(12) 0.0047(10) -0.0011(11) -0.0041(10)
C6 0.0308(13) 0.0316(10) 0.0295(11) 0.0004(9) 0.0011(10) 0.0041(10)
O4 0.0588(13) 0.0595(11) 0.0576(11) 0.0297(9) -0.0132(10) -0.0184(10)
C3 0.0525(17) 0.0282(11) 0.0297(11) 0.0010(9) 0.0014(11) 0.0010(11)
C2 0.0444(15) 0.0315(12) 0.0318(11) -0.0038(9) 0.0003(11) -0.0018(11)
C4 0.0422(16) 0.0292(11) 0.0251(10) -0.0018(9) 0.0003(10) 0.0028(10)
C1 0.0422(17) 0.0375(12) 0.0380(12) -0.0030(10) -0.0121(12) -0.0039(11)
C5 0.0354(14) 0.0297(11) 0.0249(10) -0.0048(9) -0.0012(10) 0.0026(10)
C14 0.0504(17) 0.0364(12) 0.0375(13) -0.0002(11) 0.0015(12) -0.0080(12)
C13 0.0424(17) 0.0383(13) 0.0322(12) 0.0019(10) -0.0029(11) 0.0026(12)
C15 0.061(2) 0.0469(14) 0.0621(17) -0.0060(13) -0.0092(16) 0.0079(14)
C7 0.0360(15) 0.0406(13) 0.0417(13) 0.0094(11) 0.0000(12) -0.0045(11)
C12 0.0401(17) 0.0615(16) 0.0509(15) 0.0038(12) 0.0046(13) -0.0027(13)
C10 0.071(2) 0.0376(14) 0.098(2) -0.0016(15) -0.003(2) 0.0033(14)

loop_
_atom_type_symbol
_atom_type_description
_atom_type_scat_dispersion_real
_atom_type_scat_dispersion_imag
_atom_type_scat_source
C C 0.0033 0.0016 'International Tables Vol C Tables 4.2.6.8 and 6.1.1.4'
H H 0.0000 0.0000 'International Tables Vol C Tables 4.2.6.8 and 6.1.1.4'
N N 0.0061 0.0033 'International Tables Vol C Tables 4.2.6.8 and 6.1.1.4'
O O 0.0106 0.0060 'International Tables Vol C Tables 4.2.6.8 and 6.1.1.4'

loop_
_geom_angle_atom_site_label_1
_geom_angle_atom_site_label_2
_geom_angle_atom_site_label_3
_geom_angle
C11 C9 C10 109.4(2)
C11 C9 C8 112.2(2)
C10 C9 C8 113.6(2)
C15 O3 C14 113.0(2)
C1 N1 C5 118.43(19)
C6 N2 C7 108.87(19)
C6 N3 C8 108.66(18)
N3 C8 C7 102.42(18)
N3 C8 C12 110.5(2)
C7 C8 C12 110.3(2)
N3 C8 C9 108.67(18)
C7 C8 C9 110.72(19)
C12 C8 C9 113.6(2)
N3 C6 N2 114.27(19)
N3 C6 C5 125.92(19)
N2 C6 C5 119.7(2)
C2 C3 C4 122.0(2)
C3 C2 C1 116.5(2)
C3 C2 C14 123.4(2)
C1 C2 C14 120.0(2)
C3 C4 C5 115.9(2)
C3 C4 C13 114.60(19)
C5 C4 C13 129.5(2)
N1 C1 C2 124.4(2)
N1 C5 C4 122.78(19)
N1 C5 C6 110.68(18)
C4 C5 C6 126.5(2)
O3 C14 C2 111.44(19)
O1 C13 O2 120.0(2)
O1 C13 C4 118.6(2)
O2 C13 C4 121.37(19)
O4 C7 N2 125.6(2)
O4 C7 C8 128.7(2)
N2 C7 C8 105.69(18)

loop_
_geom_bond_atom_site_label_1
_geom_bond_atom_site_label_2
_geom_bond_distance
C9 C11 1.524(4)
C9 C10 1.520(3)
C9 C8 1.547(3)
O3 C15 1.424(3)
O3 C14 1.427(3)
N1 C1 1.327(3)
N1 C5 1.343(3)
O1 C13 1.212(3)
N2 C6 1.372(3)
N2 C7 1.373(3)
N3 C6 1.276(3)
N3 C8 1.476(3)
O2 C13 1.297(3)
C8 C7 1.532(3)
C8 C12 1.530(4)
C6 C5 1.489(3)
O4 C7 1.212(3)
C3 C2 1.380(3)
C3 C4 1.397(3)
C2 C1 1.384(3)
C2 C14 1.506(3)
C4 C5 1.412(3)
C4 C13 1.523(3)
